data_1529761
loop_
_publ_author_name
'Chibiskova, N.T.'
'Palkina, K.K.'
'Storozhenko, D.A.'
'Maksimova, N.V.'
'Skorikov, V.M.'
'Shevchuk, V.G.'

_publ_section_title
;
 Structure of crystals of the bisulfate (Cs2 S O4)3 Gd2 (S O4)3
;
_journal_name_full 'Izvestiya Akademii Nauk SSSR, Neorganicheskie Materialy'
_journal_page_first 1944
_journal_page_last 1946
_journal_volume 20
_journal_year 1984
_chemical_formula_sum 'Cs6 Gd2 O24 S6'
_chemical_name_systematic '(Cs2 S O4)3 Gd2 (S O4)3'
_space_group_IT_number 9
_symmetry_space_group_name_Hall 'C -2yc'
_symmetry_space_group_name_H-M 'C 1 c 1'
_cell_angle_alpha 90
_cell_angle_beta 106.83
_cell_angle_gamma 90
_cell_formula_units_Z 4
_cell_length_a 27.333
_cell_length_b 10.139
_cell_length_c 10.099
_cell_volume 2678.854
_citation_journal_id_ASTM IVNMAW
_cod_data_source_file Chibiskova_IVNMAW_1984_1112.cif
_cod_data_source_block Cs6Gd2O24S6
_cod_database_code 1529761

loop_
_symmetry_equiv_pos_as_xyz
x,y,z
x,-y,z+1/2
x+1/2,y+1/2,z
x+1/2,-y+1/2,z+1/2

loop_
_atom_site_label
_atom_site_type_symbol
_atom_site_fract_x
_atom_site_fract_y
_atom_site_fract_z
_atom_site_occupancy
_atom_site_U_iso_or_equiv
O14 O-2 0.102 0.217 0.75 1 0.0
O13 O-2 0.185 0.409 0.425 1 0.0
S1 S+6 0.447 0.325 0.802 1 0.0
O4 O-2 0.245 0.351 0.976 1 0.0
Cs4 Cs+1 0.481 0.046 0.157 1 0.0
O10 O-2 0.439 0.136 0.846 1 0.0
O5 O-2 0.057 -0.017 0.172 1 0.0
S5 S+6 0.409 0.196 0.374 1 0.0
O18 O-2 0.376 0.166 0.458 1 0.0
Gd2 Gd+3 0.155 0.624 0.363 1 0.0
Cs3 Cs+1 0.173 0.034 0.189 1 0.0
O17 O-2 0.389 0.166 0.238 1 0.0
Cs2 Cs+1 0.274 0.394 0.303 1 0.0
O15 O-2 0.46 0.375 0.668 1 0.0
O3 O-2 0.199 0.193 0.513 1 0.0
O22 O-2 0.26 0.158 0.127 1 0.0
O23 O-2 0.279 0.125 0.908 1 0.0
O9 O-2 0.264 0.356 0.601 1 0.0
O11 O-2 0.137 0.338 0.088 1 0.0
O16 O-2 0.084 0.436 0.944 1 0.0
S6 S+6 0.213 0.331 0.561 1 0.0
Cs5 Cs+1 0.329 0.094 0.684 1 0.0
O6 O-2 0.475 0.404 0.904 1 0.0
O19 O-2 0.185 0.347 0.663 1 0.0
Gd1 Gd+3 0 0.124 0 1 0.0
O8 O-2 0.002 0.162 0.757 1 0.0
O2 O-2 0.409 0.356 0.338 1 0.0
O7 O-2 0.197 0.152 0.918 1 0.0
O21 O-2 0.404 0.368 0.764 1 0.0
O12 O-2 0.068 0.269 0.107 1 0.0
Cs6 Cs+1 0.377 0.406 0.06 1 0.0
S2 S+6 0.055 0.119 0.768 1 0.0
Cs1 Cs+1 0.076 0.251 0.43 1 0.0
O20 O-2 0.456 0.182 0.434 1 0.0
O1 O-2 0.083 0.065 0.912 1 0.0
S3 S+6 0.252 0.21 0.983 1 0.0
S4 S+6 0.098 0.389 0.084 1 0.0
O24 O-2 0.098 0.492 0.693 1 0.0
